data_4509207
loop_
_publ_author_name
'Nichol, Gary S.'
'Clegg, William'

_publ_section_title
;
 Classical and Weak Hydrogen Bonding Interactions between
 4,4&#x2032;-Bipyridine and Organic Acids: From Co-Crystal to Organic
 Complex
;
_journal_issue 4
_journal_name_full 'Crystal Growth &amp; Design'
_journal_page_first 1844
_journal_paper_doi 10.1021/cg801028m
_journal_volume 9
_journal_year 2009
_chemical_formula_moiety 'C10 H9 N2 +, C5 H3 N2 O4 -'
_chemical_formula_sum 'C15 H12 N4 O4'
_chemical_formula_weight 312.29
_chemical_name_systematic
;
 ?
;
_space_group_IT_number 2
_symmetry_cell_setting triclinic
_symmetry_space_group_name_Hall '-P 1'
_symmetry_space_group_name_H-M 'P -1'
_atom_sites_solution_hydrogens difmap
_atom_sites_solution_primary direct
_atom_sites_solution_secondary difmap
_audit_creation_method SHELXL-97
_cell_angle_alpha 104.149(2)
_cell_angle_beta 93.293(2)
_cell_angle_gamma 105.360(2)
_cell_formula_units_Z 2
_cell_length_a 7.8670(13)
_cell_length_b 8.4719(14)
_cell_length_c 10.8666(18)
_cell_measurement_reflns_used 3060
_cell_measurement_temperature 150(2)
_cell_measurement_theta_max 28.25
_cell_measurement_theta_min 2.25
_cell_volume 671.38(19)
_computing_cell_refinement 'Bruker SAINT (Bruker, 2001)'
_computing_data_collection 'Bruker SMART (Bruker, 2007)'
_computing_data_reduction 'Bruker SAINT'
_computing_molecular_graphics 'DIAMOND 3 (Brandenburg & Putz, 2004)'
_computing_publication_material 'Bruker SHELXTL and local programs'
_computing_structure_refinement 'Bruker SHELXTL (Sheldrick, 2008)'
_computing_structure_solution 'SIR2004 (Burla et al., 2005)'
_diffrn_ambient_temperature 150(2)
_diffrn_measured_fraction_theta_full 0.986
_diffrn_measured_fraction_theta_max 0.986
_diffrn_measurement_device_type 'Bruker SMART 1K CCD diffractometer'
_diffrn_measurement_method 'thin-slice \w scans'
_diffrn_radiation_monochromator graphite
_diffrn_radiation_source 'sealed tube'
_diffrn_radiation_type MoK\a
_diffrn_radiation_wavelength 0.71073
_diffrn_reflns_av_R_equivalents 0.0166
_diffrn_reflns_av_sigmaI/netI 0.0245
_diffrn_reflns_limit_h_max 9
_diffrn_reflns_limit_h_min -9
_diffrn_reflns_limit_k_max 10
_diffrn_reflns_limit_k_min -10
_diffrn_reflns_limit_l_max 12
_diffrn_reflns_limit_l_min -12
_diffrn_reflns_number 4828
_diffrn_reflns_theta_full 25.00
_diffrn_reflns_theta_max 25.00
_diffrn_reflns_theta_min 1.95
_diffrn_standards_number 0
_exptl_absorpt_coefficient_mu 0.116
_exptl_absorpt_correction_T_max 0.990
_exptl_absorpt_correction_T_min 0.917
_exptl_absorpt_correction_type multi-scan
_exptl_absorpt_process_details 'SADABS; Sheldrick, 1996'
_exptl_crystal_colour colourless
_exptl_crystal_density_diffrn 1.545
_exptl_crystal_density_method 'not measured'
_exptl_crystal_description plate
_exptl_crystal_F_000 324
_exptl_crystal_size_max 0.38
_exptl_crystal_size_mid 0.33
_exptl_crystal_size_min 0.09
_refine_diff_density_max 0.247
_refine_diff_density_min -0.272
_refine_diff_density_rms 0.052
_refine_ls_extinction_method none
_refine_ls_goodness_of_fit_ref 1.106
_refine_ls_hydrogen_treatment mixed
_refine_ls_matrix_type full
_refine_ls_number_parameters 220
_refine_ls_number_reflns 2333
_refine_ls_number_restraints 0
_refine_ls_restrained_S_all 1.106
_refine_ls_R_factor_all 0.0637
_refine_ls_R_factor_gt 0.0493
_refine_ls_shift/su_max 0.000
_refine_ls_shift/su_mean 0.000
_refine_ls_structure_factor_coef Fsqd
_refine_ls_weighting_details 'calc w=1/[\s^2^(Fo^2^)+(0.0619P)^2^+0.4064P] where P=(Fo^2^+2Fc^2^)/3'
_refine_ls_weighting_scheme calc
_refine_ls_wR_factor_gt 0.1267
_refine_ls_wR_factor_ref 0.1377
_reflns_number_gt 1861
_reflns_number_total 2333
_reflns_threshold_expression I>2\s(I)
_cod_data_source_file cg801028msup1.cif
_cod_data_source_block 2
_cod_database_code 4509207

loop_
_symmetry_equiv_pos_as_xyz
'x, y, z'
'-x, -y, -z'

loop_
_atom_site_label
_atom_site_type_symbol
_atom_site_fract_x
_atom_site_fract_y
_atom_site_fract_z
_atom_site_U_iso_or_equiv
_atom_site_adp_type
_atom_site_occupancy
_atom_site_symmetry_multiplicity
_atom_site_calc_flag
_atom_site_refinement_flags
O1 O 0.6018(2) 0.3410(2) 0.44851(15) 0.0343(4) Uani 1 1 d .
O2 O 0.8134(2) 0.22860(18) 0.50601(15) 0.0321(4) Uani 1 1 d .
O3 O 0.8184(2) 0.93577(18) 0.68222(15) 0.0318(4) Uani 1 1 d .
O4 O 1.20226(19) 0.7117(2) 0.85876(15) 0.0311(4) Uani 1 1 d .
N1 N 0.7796(2) 0.6495(2) 0.60860(16) 0.0220(4) Uani 1 1 d .
H1N H 0.673(4) 0.641(4) 0.564(3) 0.051(8) Uiso 1 1 d .
N2 N 1.0082(2) 0.8194(2) 0.76838(16) 0.0197(4) Uani 1 1 d .
H2N H 1.064(4) 0.919(4) 0.824(3) 0.048(8) Uiso 1 1 d .
C1 C 0.7393(3) 0.3464(3) 0.5110(2) 0.0242(5) Uani 1 1 d .
C2 C 0.8414(3) 0.5132(2) 0.60840(19) 0.0204(5) Uani 1 1 d .
C3 C 0.8656(3) 0.8111(2) 0.68615(19) 0.0207(5) Uani 1 1 d .
C4 C 1.0754(3) 0.6874(3) 0.77844(19) 0.0209(5) Uani 1 1 d .
C5 C 0.9830(3) 0.5262(3) 0.68803(19) 0.0215(5) Uani 1 1 d .
H5 H 1.0233 0.4293 0.6854 0.026 Uiso 1 1 calc R
N3 N 0.3521(3) 0.0622(2) 0.63963(18) 0.0288(5) Uani 1 1 d .
N4 N 0.8241(2) 0.8621(2) 1.05396(16) 0.0240(4) Uani 1 1 d .
C6 C 0.5003(3) 0.0788(3) 0.7090(3) 0.0476(8) Uani 1 1 d .
H6 H 0.5422 -0.0178 0.7036 0.057 Uiso 1 1 calc R
C7 C 0.5971(3) 0.2331(3) 0.7899(3) 0.0458(7) Uani 1 1 d .
H7 H 0.7042 0.2416 0.8395 0.055 Uiso 1 1 calc R
C8 C 0.5397(3) 0.3757(2) 0.79942(19) 0.0213(5) Uani 1 1 d .
C9 C 0.3826(3) 0.3544(3) 0.7235(2) 0.0323(6) Uani 1 1 d .
H9 H 0.3384 0.4489 0.7255 0.039 Uiso 1 1 calc R
C10 C 0.2911(4) 0.1963(3) 0.6454(2) 0.0360(6) Uani 1 1 d .
H10 H 0.1829 0.1825 0.5948 0.043 Uiso 1 1 calc R
C11 C 0.6907(3) 0.8453(3) 0.9670(2) 0.0270(5) Uani 1 1 d .
H11 H 0.6581 0.9443 0.9628 0.032 Uiso 1 1 calc R
C12 C 0.5957(3) 0.6918(3) 0.8818(2) 0.0252(5) Uani 1 1 d .
H12 H 0.5016 0.6869 0.8209 0.030 Uiso 1 1 calc R
C13 C 0.6404(3) 0.5449(3) 0.88673(19) 0.0197(5) Uani 1 1 d .
C14 C 0.7798(3) 0.5621(3) 0.9780(2) 0.0265(5) Uani 1 1 d .
H14 H 0.8148 0.4655 0.9858 0.032 Uiso 1 1 calc R
C15 C 0.8673(3) 0.7218(3) 1.0577(2) 0.0272(5) Uani 1 1 d .
H15 H 0.9639 0.7316 1.1185 0.033 Uiso 1 1 calc R
H3N H 0.280(5) -0.067(5) 0.580(4) 0.094(12) Uiso 1 1 d .

loop_
_atom_site_aniso_label
_atom_site_aniso_U_11
_atom_site_aniso_U_22
_atom_site_aniso_U_33
_atom_site_aniso_U_23
_atom_site_aniso_U_13
_atom_site_aniso_U_12
O1 0.0278(9) 0.0304(9) 0.0311(9) -0.0083(7) -0.0041(7) 0.0026(7)
O2 0.0416(10) 0.0157(8) 0.0315(9) -0.0029(6) 0.0033(7) 0.0044(7)
O3 0.0336(9) 0.0200(8) 0.0395(10) 0.0026(7) -0.0076(7) 0.0114(7)
O4 0.0230(8) 0.0340(9) 0.0340(9) 0.0058(7) -0.0057(7) 0.0094(7)
N1 0.0229(10) 0.0195(9) 0.0185(9) -0.0005(7) -0.0022(7) 0.0036(7)
N2 0.0196(9) 0.0162(9) 0.0180(9) -0.0019(7) -0.0006(7) 0.0032(7)
C1 0.0280(12) 0.0174(11) 0.0196(11) -0.0011(9) 0.0069(9) -0.0012(9)
C2 0.0253(11) 0.0154(10) 0.0177(10) 0.0007(8) 0.0077(8) 0.0034(8)
C3 0.0220(11) 0.0170(10) 0.0186(11) -0.0003(8) -0.0004(8) 0.0037(8)
C4 0.0190(11) 0.0202(10) 0.0225(11) 0.0034(8) 0.0040(9) 0.0056(8)
C5 0.0240(11) 0.0150(10) 0.0245(11) 0.0020(8) 0.0053(9) 0.0068(8)
N3 0.0336(11) 0.0188(10) 0.0260(10) -0.0027(8) 0.0114(8) 0.0007(8)
N4 0.0230(10) 0.0224(9) 0.0196(9) -0.0018(7) 0.0034(7) 0.0017(7)
C6 0.0328(14) 0.0197(12) 0.081(2) -0.0068(12) 0.0065(14) 0.0110(10)
C7 0.0211(12) 0.0225(12) 0.081(2) -0.0056(13) -0.0070(12) 0.0052(10)
C8 0.0217(11) 0.0169(10) 0.0224(11) 0.0013(8) 0.0102(9) 0.0029(8)
C9 0.0467(15) 0.0167(11) 0.0259(12) 0.0015(9) -0.0104(11) 0.0036(10)
C10 0.0528(16) 0.0217(12) 0.0244(12) 0.0034(10) -0.0096(11) 0.0011(11)
C11 0.0269(12) 0.0182(11) 0.0308(12) -0.0021(9) 0.0006(10) 0.0062(9)
C12 0.0206(11) 0.0201(11) 0.0290(12) -0.0024(9) -0.0028(9) 0.0054(9)
C13 0.0186(10) 0.0183(10) 0.0176(10) 0.0007(8) 0.0058(8) 0.0006(8)
C14 0.0340(13) 0.0228(11) 0.0229(11) 0.0035(9) 0.0027(9) 0.0111(10)
C15 0.0282(12) 0.0281(12) 0.0209(11) 0.0002(9) -0.0025(9) 0.0078(10)

loop_
_atom_type_symbol
_atom_type_description
_atom_type_scat_dispersion_real
_atom_type_scat_dispersion_imag
_atom_type_scat_source
C C 0.0033 0.0016 'International Tables Vol C Tables 4.2.6.8 and 6.1.1.4'
H H 0.0000 0.0000 'International Tables Vol C Tables 4.2.6.8 and 6.1.1.4'
N N 0.0061 0.0033 'International Tables Vol C Tables 4.2.6.8 and 6.1.1.4'
O O 0.0106 0.0060 'International Tables Vol C Tables 4.2.6.8 and 6.1.1.4'

loop_
_geom_angle_atom_site_label_1
_geom_angle_atom_site_label_2
_geom_angle_atom_site_label_3
_geom_angle
H1N N1 C2 123.4(18)
H1N N1 C3 114.2(18)
C2 N1 C3 122.15(18)
H2N N2 C3 118.2(17)
H2N N2 C4 114.6(17)
C3 N2 C4 127.18(18)
O1 C1 O2 128.51(19)
O1 C1 C2 118.5(2)
O2 C1 C2 113.01(19)
N1 C2 C1 115.83(19)
N1 C2 C5 121.76(19)
C1 C2 C5 122.40(19)
O3 C3 N1 123.04(19)
O3 C3 N2 122.50(18)
N1 C3 N2 114.46(18)
O4 C4 N2 120.50(19)
O4 C4 C5 125.48(19)
N2 C4 C5 114.01(18)
C2 C5 C4 120.24(19)
C2 C5 H5 119.9
C4 C5 H5 119.9
C6 N3 C10 120.3(2)
C6 N3 H3N 116.8(18)
C10 N3 H3N 122.8(18)
C11 N4 C15 116.88(18)
N3 C6 H6 119.3
N3 C6 C7 121.4(2)
H6 C6 C7 119.3
C6 C7 H7 119.7
C6 C7 C8 120.5(2)
H7 C7 C8 119.7
C7 C8 C9 116.7(2)
C7 C8 C13 122.0(2)
C9 C8 C13 121.30(19)
C8 C9 H9 120.0
C8 C9 C10 120.1(2)
H9 C9 C10 120.0
N3 C10 C9 121.0(2)
N3 C10 H10 119.5
C9 C10 H10 119.5
N4 C11 H11 118.1
N4 C11 C12 123.9(2)
H11 C11 C12 118.1
C11 C12 H12 120.5
C11 C12 C13 119.1(2)
H12 C12 C13 120.5
C8 C13 C12 121.26(19)
C8 C13 C14 121.6(2)
C12 C13 C14 117.15(19)
C13 C14 H14 120.4
C13 C14 C15 119.2(2)
H14 C14 C15 120.4
N4 C15 C14 123.8(2)
N4 C15 H15 118.1
C14 C15 H15 118.1

loop_
_geom_bond_atom_site_label_1
_geom_bond_atom_site_label_2
_geom_bond_distance
O1 C1 1.228(3)
O2 C1 1.274(3)
O3 C3 1.218(2)
O4 C4 1.226(2)
N1 H1N 0.92(3)
N1 C2 1.367(3)
N1 C3 1.387(3)
N2 H2N 0.89(3)
N2 C3 1.369(3)
N2 C4 1.382(3)
C1 C2 1.527(3)
C2 C5 1.334(3)
C4 C5 1.447(3)
C5 H5 0.950
N3 C6 1.307(3)
N3 C10 1.336(3)
N3 H3N 1.11(4)
N4 C11 1.325(3)
N4 C15 1.328(3)
C6 H6 0.950
C6 C7 1.377(3)
C7 H7 0.950
C7 C8 1.381(3)
C8 C9 1.390(3)
C8 C13 1.493(3)
C9 H9 0.950
C9 C10 1.377(3)
C10 H10 0.950
C11 H11 0.950
C11 C12 1.387(3)
C12 H12 0.950
C12 C13 1.391(3)
C13 C14 1.389(3)
C14 H14 0.950
C14 C15 1.386(3)
C15 H15 0.950

loop_
_geom_hbond_atom_site_label_D
_geom_hbond_atom_site_label_H
_geom_hbond_atom_site_label_A
_geom_hbond_distance_DH
_geom_hbond_distance_HA
_geom_hbond_distance_DA
_geom_hbond_angle_DHA
_geom_hbond_site_symmetry_A
N1 H1N O1 0.92(3) 2.21(3) 3.055(3) 153(2) 2_666
N2 H2N N4 0.89(3) 1.94(3) 2.833(2) 178(3) 2_777
N3 H3N O2 1.11(4) 1.43(4) 2.535(2) 175(3) 2_656
C6 H6 O3 0.95 2.32 3.054(3) 133.4 1_545
C12 H12 O4 0.95 2.47 3.143(3) 128.1 1_455
C14 H14 O4 0.95 2.51 3.271(3) 137.5 2_767

loop_
_geom_torsion_atom_site_label_1
_geom_torsion_atom_site_label_2
_geom_torsion_atom_site_label_3
_geom_torsion_atom_site_label_4
_geom_torsion
C3 N1 C2 C1 -175.86(17)
C3 N1 C2 C5 3.7(3)
O1 C1 C2 N1 -6.5(3)
O1 C1 C2 C5 174.0(2)
O2 C1 C2 N1 173.19(18)
O2 C1 C2 C5 -6.4(3)
C4 N2 C3 O3 -178.3(2)
C4 N2 C3 N1 2.0(3)
C2 N1 C3 O3 175.6(2)
C2 N1 C3 N2 -4.7(3)
C3 N2 C4 O4 -178.32(19)
C3 N2 C4 C5 1.6(3)
N1 C2 C5 C4 0.3(3)
C1 C2 C5 C4 179.86(18)
O4 C4 C5 C2 177.1(2)
N2 C4 C5 C2 -2.8(3)
C10 N3 C6 C7 0.3(4)
N3 C6 C7 C8 -0.2(5)
C6 C7 C8 C9 -0.4(4)
C6 C7 C8 C13 179.6(2)
C7 C8 C9 C10 1.0(3)
C13 C8 C9 C10 -179.0(2)
C6 N3 C10 C9 0.3(4)
C8 C9 C10 N3 -1.0(4)
C15 N4 C11 C12 0.2(3)
N4 C11 C12 C13 0.4(3)
C11 C12 C13 C8 178.47(19)
C11 C12 C13 C14 -0.2(3)
C7 C8 C13 C12 170.5(2)
C7 C8 C13 C14 -10.9(3)
C9 C8 C13 C12 -9.5(3)
C9 C8 C13 C14 169.0(2)
C8 C13 C14 C15 -179.19(19)
C12 C13 C14 C15 -0.6(3)
C11 N4 C15 C14 -1.0(3)
C13 C14 C15 N4 1.2(3)
